data_7228253
loop_
_publ_author_name
'Housecroft, Catherine E.'
'Constable, Edwin C.'
'Klein, Maximilian'
'Neuburger, Markus'
'Prescimone, Alessandro'

_publ_section_title
;
 What a difference a tail makes: 2D\\rightarrow 2D parallel
 interpenetration of sheets to interpenetrated nbo networks using
 ditopic-4,2':6',4''-terpyridine ligands
;
_journal_name_full CrystEngComm
_journal_paper_doi 10.1039/C7CE00686A
_journal_year 2017
_chemical_compound_source 'Max Klein'
_chemical_formula_moiety 'C58 H72 Cl4 N6 O4 Zn2'
_chemical_formula_sum 'C58 H72 Cl4 N6 O4 Zn2'
_chemical_formula_weight 1189.82
_space_group_IT_number 15
_symmetry_cell_setting monoclinic
_symmetry_space_group_name_Hall '-C 2yc'
_symmetry_space_group_name_H-M 'C 1 2/c 1'
_atom_sites_solution_hydrogens difmap
_atom_sites_solution_primary other
_audit_creation_date 2015-09-18
_audit_creation_method CRYSTALS_ver_14.61_build_5555
_audit_update_record
;
2017-03-30 deposited with the CCDC.
2017-05-09 downloaded from the CCDC.
;
_cell_angle_alpha 90
_cell_angle_beta 90.074(7)
_cell_angle_gamma 90
_cell_formula_units_Z 4
_cell_length_a 20.777(2)
_cell_length_b 11.6382(9)
_cell_length_c 23.8738(17)
_cell_measurement_reflns_used 9959
_cell_measurement_temperature 123
_cell_measurement_theta_max 70
_cell_measurement_theta_min 4
_cell_volume 5772.8(8)
_computing_cell_refinement 'Apex2 (Bruker AXS, 2006)'
_computing_data_collection 'Apex2 (Bruker AXS, 2006)'
_computing_data_reduction 'Apex2 (Bruker AXS, 2006)'
_computing_molecular_graphics 'CAMERON (Watkin et al., 1996)'
_computing_publication_material 'CRYSTALS (Betteridge et al., 2003)'
_computing_structure_refinement 'CRYSTALS (Betteridge et al., 2003)'
_computing_structure_solution 'Superflip (Palatinus & Chapuis, 2007)'
_diffrn_ambient_temperature 123
_diffrn_measured_fraction_theta_full 0.972
_diffrn_measured_fraction_theta_max 0.972
_diffrn_measurement_device Area
_diffrn_measurement_device_type 'Bruker Kappa Apex2'
_diffrn_measurement_method '\f & \w scans'
_diffrn_radiation_monochromator graphite
_diffrn_radiation_type 'Cu K\a'
_diffrn_radiation_wavelength 1.54178
_diffrn_reflns_av_R_equivalents 0.034
_diffrn_reflns_limit_h_max 25
_diffrn_reflns_limit_h_min -25
_diffrn_reflns_limit_k_max 13
_diffrn_reflns_limit_k_min -14
_diffrn_reflns_limit_l_max 28
_diffrn_reflns_limit_l_min -28
_diffrn_reflns_number 34161
_diffrn_reflns_theta_full 70.240
_diffrn_reflns_theta_max 70.247
_diffrn_reflns_theta_min 3.703
_diffrn_standards_number 0
_exptl_absorpt_coefficient_mu 3.122
_exptl_absorpt_correction_T_max 0.88
_exptl_absorpt_correction_T_min 0.73
_exptl_absorpt_correction_type multi-scan
_exptl_absorpt_process_details 'SADABS (Siemens, 1996)'
_exptl_crystal_colour colourless
_exptl_crystal_density_diffrn 1.369
_exptl_crystal_density_method 'not measured'
_exptl_crystal_description plate
_exptl_crystal_F_000 2488
_exptl_crystal_recrystallization_method
; 
CHCl3 / MeOH 
;
_exptl_crystal_size_max 0.120
_exptl_crystal_size_mid 0.100
_exptl_crystal_size_min 0.040
_refine_diff_density_max 1.25
_refine_diff_density_min -0.80
_refine_ls_extinction_method None
_refine_ls_goodness_of_fit_ref 0.7625
_refine_ls_hydrogen_treatment constr
_refine_ls_matrix_type full
_refine_ls_number_parameters 332
_refine_ls_number_reflns 5318
_refine_ls_number_restraints 332
_refine_ls_R_factor_all 0.0749
_refine_ls_R_factor_gt 0.0726
_refine_ls_shift/su_max 0.0027958
_refine_ls_shift/su_mean 0.0000850
_refine_ls_structure_factor_coef Fsqd
_refine_ls_weighting_details
;
 Method, part 1, Chebychev polynomial, (Watkin, 1994, Prince, 1982) 
 [weight] = 1.0/[A~0~*T~0~(x)+A~1~*T~1~(x) ... +A~n-1~]*T~n-1~(x)] 
 where A~i~ are the Chebychev coefficients listed below and x= Fcalc/Fmax 
 Method = Robust Weighting (Prince, 1982) 
 W = [weight] * [1-(deltaF/6*sigmaF)^2^]^2^ 
 A~i~ are: 
 4.85 6.22 1.57 
;
_refine_ls_weighting_scheme calc
_refine_ls_wR_factor_all 0.1726
_refine_ls_wR_factor_gt 0.1722
_refine_ls_wR_factor_ref 0.1726
_reflns_limit_h_max 25
_reflns_limit_h_min -24
_reflns_limit_k_max 14
_reflns_limit_k_min 0
_reflns_limit_l_max 28
_reflns_limit_l_min 0
_reflns_number_gt 5077
_reflns_number_total 5360
_reflns_threshold_expression I>2.0\s(I)
_oxford_diffrn_Wilson_B_factor 0.00
_oxford_diffrn_Wilson_scale 0.00
_oxford_refine_ls_r_factor_ref 0.0747
_oxford_refine_ls_scale 0.047985(11)
_oxford_reflns_number_all 5330
_oxford_reflns_threshold_expression_ref I>-3.0\s(I)
_oxford_structure_analysis_title 'C2c in C2/c'
_cod_data_source_file c7ce00686a2.cif
_cod_data_source_block JMK271_2_123K
_cod_depositor_comments
;
The following automatic conversions were performed:

'_atom_sites_solution_primary' value 'Other' changed to 'other'
according to
/home/data/users/saulius/crontab/automatic-downloads/rss-feeds/RSC/lib/dictionaries/cif_core.dic
dictionary named 'cif_core.dic' version 2.4.2 from 2011-04-26.

Automatic conversion script
Id: cif_fix_values 4973 2017-02-22 13:04:09Z antanas 
;
_cod_original_sg_symbol_H-M 'C 2/c '
_cod_database_code 7228253

loop_
_symmetry_equiv_pos_as_xyz
x,y,z
-x,-y,-z
x+1/2,y+1/2,z
-x+1/2,-y+1/2,-z
x,-y,z+1/2
-x,y,-z+1/2
x+1/2,-y+1/2,z+1/2
-x+1/2,y+1/2,-z+1/2

loop_
_atom_site_label
_atom_site_type_symbol
_atom_site_fract_x
_atom_site_fract_y
_atom_site_fract_z
_atom_site_U_iso_or_equiv
_atom_site_occupancy
_atom_site_adp_type
_atom_site_refinement_flags_posn
_atom_site_refinement_flags_adp
_atom_site_disorder_group
Zn1 Zn 0.78486(2) 0.68184(4) 0.161701(19) 0.0356 1.0000 Uani . U .
Cl1 Cl 0.77382(6) 0.85122(9) 0.12015(4) 0.0533 1.0000 Uani . U .
Cl2 Cl 0.88097(5) 0.60300(10) 0.17755(4) 0.0469 1.0000 Uani . U .
N1 N 0.74121(16) 0.6944(3) 0.23763(13) 0.0370 1.0000 Uani . U .
N2 N 0.73991(15) 0.4307(3) 0.60975(12) 0.0341 1.0000 Uani . U .
N3 N 0.69038(14) 0.6728(3) 0.44128(12) 0.0307 1.0000 Uani . U .
C1 C 0.7602(2) 0.6301(4) 0.28057(16) 0.0426 1.0000 Uani . U .
C2 C 0.7374(2) 0.6445(3) 0.33428(16) 0.0402 1.0000 Uani . U .
C3 C 0.69294(17) 0.7308(3) 0.34530(14) 0.0313 1.0000 Uani . U .
C4 C 0.6728(2) 0.7973(4) 0.30029(17) 0.0453 1.0000 Uani . U .
C5 C 0.6974(2) 0.7766(4) 0.24792(17) 0.0476 1.0000 Uani . U .
C6 C 0.66789(16) 0.7467(3) 0.40331(14) 0.0303 1.0000 Uani . U .
C7 C 0.62244(17) 0.8315(3) 0.41598(15) 0.0314 1.0000 Uani . U .
C8 C 0.59777(17) 0.8363(3) 0.47012(15) 0.0319 1.0000 Uani . U .
C9 C 0.62096(17) 0.7598(3) 0.50939(15) 0.0327 1.0000 Uani . U .
C10 C 0.66768(17) 0.6804(3) 0.49426(14) 0.0309 1.0000 Uani . U .
C11 C 0.69370(17) 0.5950(3) 0.53426(14) 0.0310 1.0000 Uani . U .
C12 C 0.72559(19) 0.4985(4) 0.51589(15) 0.0390 1.0000 Uani . U .
C13 C 0.7473(2) 0.4184(4) 0.55431(16) 0.0406 1.0000 Uani . U .
C14 C 0.70932(19) 0.5248(4) 0.62790(15) 0.0392 1.0000 Uani . U .
C15 C 0.6854(2) 0.6076(3) 0.59221(15) 0.0386 1.0000 Uani . U .
C16 C 0.54719(17) 0.9205(3) 0.48518(14) 0.0319 1.0000 Uani . U .
C17 C 0.55578(17) 1.0360(3) 0.47308(14) 0.0328 1.0000 Uani . U .
C18 C 0.50946(17) 1.1163(3) 0.48786(15) 0.0330 1.0000 Uani . U .
C19 C 0.5744(2) 1.2751(4) 0.4566(2) 0.0504 1.0000 Uani . U .
C20 C 0.5679(2) 1.4027(4) 0.4505(2) 0.0513 1.0000 Uani . U .
C21 C 0.5138(3) 1.4386(4) 0.4127(2) 0.0582 1.0000 Uani . U .
C22 C 0.5159(3) 1.5649(5) 0.3966(3) 0.0782 1.0000 Uani . U .
C23 C 0.4589(6) 1.5971(9) 0.3608(6) 0.1840 1.0000 Uani . U .
C24 C 0.4739(6) 1.7041(8) 0.3219(4) 0.1202 1.0000 Uani . U .
C25 C 0.4479(5) 1.7920(7) 0.3581(4) 0.1074 1.0000 Uani . U .
C26 C 0.4541(5) 1.9210(7) 0.3281(3) 0.1011 1.0000 Uani . U .
C27 C 0.4197(4) 2.0078(7) 0.3600(3) 0.0941 1.0000 Uani . U .
C28 C 0.4346(3) 2.1333(5) 0.3359(2) 0.0680 1.0000 Uani . U .
O30 O 0.3361(4) 0.4276(8) 0.2430(4) 0.080(2) 0.5000 Uiso D U 1
C29 C 0.4037(4) 0.4069(13) 0.2386(6) 0.079(2) 0.5000 Uiso D U 1
O1 O 0.51525(13) 1.2317(2) 0.47920(12) 0.0412 1.0000 Uani . U .
O2 O 0.3681(8) 0.3646(13) 0.2620(6) 0.139(4) 0.5000 Uiso D U 2
C30 C 0.3871(12) 0.4562(17) 0.2261(9) 0.137(4) 0.5000 Uiso D U 2
H11 H 0.7910 0.5713 0.2741 0.0488 1.0000 Uiso R . .
H21 H 0.7521 0.5959 0.3636 0.0460 1.0000 Uiso R . .
H41 H 0.6425 0.8573 0.3057 0.0519 1.0000 Uiso R . .
H51 H 0.6821 0.8219 0.2176 0.0549 1.0000 Uiso R . .
H71 H 0.6090 0.8850 0.3883 0.0347 1.0000 Uiso R . .
H91 H 0.6051 0.7620 0.5467 0.0366 1.0000 Uiso R . .
H121 H 0.7328 0.4866 0.4770 0.0436 1.0000 Uiso R . .
H131 H 0.7690 0.3521 0.5408 0.0464 1.0000 Uiso R . .
H141 H 0.7039 0.5349 0.6671 0.0445 1.0000 Uiso R . .
H151 H 0.6635 0.6726 0.6069 0.0438 1.0000 Uiso R . .
H171 H 0.5937 1.0608 0.4544 0.0367 1.0000 Uiso R . .
H191 H 0.6091 1.2582 0.4812 0.0561 1.0000 Uiso R . .
H192 H 0.5823 1.2411 0.4211 0.0561 1.0000 Uiso R . .
H201 H 0.5609 1.4351 0.4865 0.0585 1.0000 Uiso R . .
H202 H 0.6070 1.4316 0.4355 0.0585 1.0000 Uiso R . .
H211 H 0.4744 1.4239 0.4316 0.0657 1.0000 Uiso R . .
H212 H 0.5158 1.3935 0.3796 0.0657 1.0000 Uiso R . .
H221 H 0.5159 1.6102 0.4297 0.0918 1.0000 Uiso R . .
H222 H 0.5543 1.5790 0.3761 0.0918 1.0000 Uiso R . .
H231 H 0.4247 1.6182 0.3851 0.2224 1.0000 Uiso R . .
H232 H 0.4462 1.5332 0.3387 0.2224 1.0000 Uiso R . .
H241 H 0.5183 1.7129 0.3138 0.1459 1.0000 Uiso R . .
H242 H 0.4503 1.6982 0.2879 0.1459 1.0000 Uiso R . .
H251 H 0.4729 1.7942 0.3913 0.1301 1.0000 Uiso R . .
H252 H 0.4043 1.7758 0.3673 0.1301 1.0000 Uiso R . .
H261 H 0.4980 1.9408 0.3226 0.1171 1.0000 Uiso R . .
H262 H 0.4330 1.9163 0.2928 0.1171 1.0000 Uiso R . .
H271 H 0.4359 2.0040 0.3972 0.1121 1.0000 Uiso R . .
H272 H 0.3746 1.9944 0.3603 0.1121 1.0000 Uiso R . .
H281 H 0.4137 2.1884 0.3589 0.0835 1.0000 Uiso R . .
H282 H 0.4796 2.1481 0.3356 0.0835 1.0000 Uiso R . .
H283 H 0.4183 2.1384 0.2988 0.0835 1.0000 Uiso R . .
H20 H 0.3481 0.3193 0.2369 0.1726 0.5000 Uiso R . 2
H30 H 0.3234 0.3663 0.2228 0.0937 0.5000 Uiso R . 1
H291 H 0.4271 0.4649 0.2579 0.0926 0.5000 Uiso R . 1
H292 H 0.4140 0.3339 0.2540 0.0926 0.5000 Uiso R . 1
H293 H 0.4147 0.4082 0.2000 0.0926 0.5000 Uiso R . 1
H301 H 0.4098 0.5135 0.2464 0.1703 0.5000 Uiso R . 2
H302 H 0.4143 0.4251 0.1979 0.1703 0.5000 Uiso R . 2
H303 H 0.3502 0.4893 0.2091 0.1703 0.5000 Uiso R . 2

loop_
_atom_site_aniso_label
_atom_site_aniso_U_11
_atom_site_aniso_U_22
_atom_site_aniso_U_33
_atom_site_aniso_U_23
_atom_site_aniso_U_13
_atom_site_aniso_U_12
Zn1 0.0495(3) 0.0361(3) 0.0212(3) -0.00330(18) 0.0103(2) 0.0000(2)
Cl1 0.0844(8) 0.0374(5) 0.0381(5) 0.0054(4) 0.0213(5) 0.0049(5)
Cl2 0.0444(5) 0.0604(6) 0.0360(5) 0.0007(4) 0.0077(4) 0.0015(4)
N1 0.0508(17) 0.0375(16) 0.0228(12) -0.0022(11) 0.0117(11) 0.0033(12)
N2 0.0416(15) 0.0375(14) 0.0231(12) 0.0010(11) 0.0042(11) -0.0017(11)
N3 0.0340(14) 0.0332(15) 0.0249(12) -0.0020(10) 0.0075(11) 0.0008(11)
C1 0.060(2) 0.037(2) 0.0300(16) 0.0020(14) 0.0161(16) 0.0139(17)
C2 0.058(2) 0.0348(19) 0.0277(16) 0.0068(14) 0.0132(16) 0.0132(16)
C3 0.0358(17) 0.0325(17) 0.0256(14) -0.0011(12) 0.0086(12) 0.0021(13)
C4 0.055(2) 0.051(2) 0.0301(16) 0.0036(15) 0.0120(16) 0.0209(18)
C5 0.066(3) 0.051(2) 0.0258(16) 0.0057(17) 0.0098(16) 0.0200(18)
C6 0.0336(16) 0.0310(16) 0.0264(14) -0.0019(12) 0.0079(12) -0.0012(12)
C7 0.0368(17) 0.0307(16) 0.0266(15) 0.0018(13) 0.0096(13) 0.0022(13)
C8 0.0339(16) 0.0326(16) 0.0294(15) -0.0019(13) 0.0104(12) -0.0004(13)
C9 0.0357(17) 0.0381(18) 0.0244(15) -0.0028(12) 0.0093(12) -0.0001(13)
C10 0.0347(16) 0.0353(17) 0.0227(13) -0.0019(12) 0.0049(12) -0.0018(12)
C11 0.0331(16) 0.0357(16) 0.0243(14) -0.0014(12) 0.0068(12) -0.0017(12)
C12 0.051(2) 0.046(2) 0.0202(15) -0.0012(13) 0.0085(14) 0.0112(16)
C13 0.054(2) 0.043(2) 0.0251(14) 0.0001(14) 0.0077(15) 0.0108(17)
C14 0.049(2) 0.0440(19) 0.0241(16) -0.0014(13) 0.0044(14) 0.0044(15)
C15 0.052(2) 0.0410(19) 0.0224(14) -0.0032(13) 0.0058(14) 0.0059(16)
C16 0.0371(16) 0.0359(15) 0.0225(15) -0.0015(13) 0.0101(12) 0.0029(12)
C17 0.0341(16) 0.0367(15) 0.0278(16) 0.0001(14) 0.0128(13) 0.0013(13)
C18 0.0368(16) 0.0350(14) 0.0273(17) -0.0014(14) 0.0111(13) 0.0022(12)
C19 0.044(2) 0.0420(18) 0.065(3) -0.001(2) 0.0279(19) -0.0033(16)
C20 0.048(2) 0.0412(18) 0.065(3) -0.0021(19) 0.0246(17) -0.0081(16)
C21 0.077(3) 0.046(2) 0.052(3) 0.0027(19) 0.0106(19) -0.012(2)
C22 0.097(4) 0.053(3) 0.084(4) 0.016(3) -0.005(3) -0.028(3)
C23 0.182(9) 0.094(4) 0.276(13) 0.094(6) -0.113(9) -0.037(6)
C24 0.161(8) 0.091(4) 0.109(6) 0.018(3) -0.002(5) 0.019(5)
C25 0.123(6) 0.079(3) 0.119(6) -0.014(3) -0.025(5) -0.021(4)
C26 0.126(6) 0.083(3) 0.094(5) -0.012(3) 0.016(4) -0.005(4)
C27 0.116(6) 0.091(3) 0.076(4) 0.002(3) -0.007(4) 0.020(4)
C28 0.074(3) 0.079(3) 0.052(3) -0.017(2) -0.001(2) 0.022(3)
O1 0.0405(13) 0.0350(12) 0.0482(16) 0.0003(12) 0.0227(11) 0.0027(11)

loop_
_atom_type_symbol
_atom_type_scat_dispersion_real
_atom_type_scat_dispersion_imag
_atom_type_scat_Cromer_Mann_a1
_atom_type_scat_Cromer_Mann_b1
_atom_type_scat_Cromer_Mann_a2
_atom_type_scat_Cromer_Mann_b2
_atom_type_scat_Cromer_Mann_a3
_atom_type_scat_Cromer_Mann_b3
_atom_type_scat_Cromer_Mann_a4
_atom_type_scat_Cromer_Mann_b4
_atom_type_scat_Cromer_Mann_c
_atom_type_scat_source
C 0.0181 0.0091 2.3100 20.8439 1.0200 10.2075 1.5886 0.5687 0.8650 51.6512 0.2156 'International Tables Vol C 4.2.6.8 and 6.1.1.4'
H 0.0000 0.0000 0.4930 10.5109 0.3229 26.1257 0.1402 3.1424 0.0408 57.7998 0.0030 'International Tables Vol C 4.2.6.8 and 6.1.1.4'
N 0.0311 0.0180 12.2126 0.0057 3.1322 9.8933 2.0125 28.9975 1.1663 0.5826 -11.5290 'International Tables Vol C 4.2.6.8 and 6.1.1.4'
O 0.0492 0.0322 3.0485 13.2771 2.2868 5.7011 1.5463 0.3239 0.8670 32.9089 0.2508 'International Tables Vol C 4.2.6.8 and 6.1.1.4'
Cl 0.3639 0.7018 11.4604 0.0104 7.1964 1.1662 6.2556 18.5194 1.6455 47.7784 -9.5574 'International Tables Vol C 4.2.6.8 and 6.1.1.4'
Zn -1.5491 0.6778 14.0743 3.2655 7.0318 0.2333 5.1652 10.3163 2.4100 58.7097 1.3041 'International Tables Vol C 4.2.6.8 and 6.1.1.4'

loop_
_geom_angle_atom_site_label_1
_geom_angle_site_symmetry_1
_geom_angle_atom_site_label_2
_geom_angle_atom_site_label_3
_geom_angle_site_symmetry_3
_geom_angle
_geom_angle_publ_flag
N2 5_564 Zn1 Cl1 . 104.65(10) yes
N2 5_564 Zn1 Cl2 . 104.44(10) yes
Cl1 . Zn1 Cl2 . 122.26(5) yes
N2 5_564 Zn1 N1 . 112.67(13) yes
Cl1 . Zn1 N1 . 106.80(10) yes
Cl2 . Zn1 N1 . 106.18(10) yes
Zn1 . N1 C1 . 121.0(3) yes
Zn1 . N1 C5 . 121.1(3) yes
C1 . N1 C5 . 117.4(3) yes
Zn1 5_565 N2 C13 . 118.8(3) yes
Zn1 5_565 N2 C14 . 123.3(2) yes
C13 . N2 C14 . 117.5(3) yes
C6 . N3 C10 . 118.1(3) yes
N1 . C1 C2 . 123.1(4) yes
N1 . C1 H11 . 118.6 no
C2 . C1 H11 . 118.2 no
C1 . C2 C3 . 119.6(4) yes
C1 . C2 H21 . 120.1 no
C3 . C2 H21 . 120.3 no
C2 . C3 C4 . 117.1(3) yes
C2 . C3 C6 . 119.9(3) yes
C4 . C3 C6 . 123.0(3) yes
C3 . C4 C5 . 119.7(4) yes
C3 . C4 H41 . 120.3 no
C5 . C4 H41 . 120.0 no
C4 . C5 N1 . 123.0(4) yes
C4 . C5 H51 . 118.3 no
N1 . C5 H51 . 118.7 no
C3 . C6 N3 . 115.4(3) yes
C3 . C6 C7 . 121.6(3) yes
N3 . C6 C7 . 123.0(3) yes
C6 . C7 C8 . 118.6(3) yes
C6 . C7 H71 . 120.7 no
C8 . C7 H71 . 120.7 no
C7 . C8 C9 . 118.5(3) yes
C7 . C8 C16 . 120.9(3) yes
C9 . C8 C16 . 120.6(3) yes
C8 . C9 C10 . 119.8(3) yes
C8 . C9 H91 . 119.9 no
C10 . C9 H91 . 120.3 no
C9 . C10 N3 . 122.1(3) yes
C9 . C10 C11 . 122.3(3) yes
N3 . C10 C11 . 115.6(3) yes
C10 . C11 C12 . 121.2(3) yes
C10 . C11 C15 . 121.4(3) yes
C12 . C11 C15 . 117.4(3) yes
C11 . C12 C13 . 119.7(3) yes
C11 . C12 H121 . 120.5 no
C13 . C12 H121 . 119.8 no
C12 . C13 N2 . 123.1(4) yes
C12 . C13 H131 . 118.5 no
N2 . C13 H131 . 118.5 no
N2 . C14 C15 . 122.9(3) yes
N2 . C14 H141 . 118.5 no
C15 . C14 H141 . 118.7 no
C11 . C15 C14 . 119.5(4) yes
C11 . C15 H151 . 120.5 no
C14 . C15 H151 . 120.1 no
C8 . C16 C18 2_676 120.2(3) yes
C8 . C16 C17 . 120.0(3) yes
C18 2_676 C16 C17 . 119.8(3) yes
C16 . C17 C18 . 120.7(3) yes
C16 . C17 H171 . 119.9 no
C18 . C17 H171 . 119.4 no
C16 2_676 C18 C17 . 119.5(3) yes
C16 2_676 C18 O1 . 116.2(3) yes
C17 . C18 O1 . 124.3(3) yes
C20 . C19 O1 . 107.9(3) yes
C20 . C19 H191 . 109.5 no
O1 . C19 H191 . 110.1 no
C20 . C19 H192 . 110.0 no
O1 . C19 H192 . 109.8 no
H191 . C19 H192 . 109.5 no
C19 . C20 C21 . 113.7(4) yes
C19 . C20 H201 . 108.7 no
C21 . C20 H201 . 108.5 no
C19 . C20 H202 . 108.1 no
C21 . C20 H202 . 108.4 no
H201 . C20 H202 . 109.5 no
C20 . C21 C22 . 113.6(4) yes
C20 . C21 H211 . 108.0 no
C22 . C21 H211 . 108.6 no
C20 . C21 H212 . 108.3 no
C22 . C21 H212 . 108.8 no
H211 . C21 H212 . 109.5 no
C21 . C22 C23 . 111.2(6) yes
C21 . C22 H221 . 109.0 no
C23 . C22 H221 . 109.4 no
C21 . C22 H222 . 108.8 no
C23 . C22 H222 . 109.0 no
H221 . C22 H222 . 109.5 no
C22 . C23 C24 . 111.9(9) yes
C22 . C23 H231 . 107.9 no
C24 . C23 H231 . 107.6 no
C22 . C23 H232 . 109.7 no
C24 . C23 H232 . 110.2 no
H231 . C23 H232 . 109.5 no
C23 . C24 C25 . 97.6(9) yes
C23 . C24 H241 . 113.3 no
C25 . C24 H241 . 114.2 no
C23 . C24 H242 . 110.0 no
C25 . C24 H242 . 111.7 no
H241 . C24 H242 . 109.5 no
C24 . C25 C26 . 110.6(8) yes
C24 . C25 H251 . 108.3 no
C26 . C25 H251 . 107.0 no
C24 . C25 H252 . 110.8 no
C26 . C25 H252 . 110.6 no
H251 . C25 H252 . 109.5 no
C25 . C26 C27 . 111.3(7) yes
C25 . C26 H261 . 110.6 no
C27 . C26 H261 . 112.1 no
C25 . C26 H262 . 107.0 no
C27 . C26 H262 . 106.2 no
H261 . C26 H262 . 109.5 no
C26 . C27 C28 . 110.5(6) yes
C26 . C27 H271 . 106.5 no
C28 . C27 H271 . 108.0 no
C26 . C27 H272 . 112.1 no
C28 . C27 H272 . 110.1 no
H271 . C27 H272 . 109.5 no
C27 . C28 H281 . 108.6 no
C27 . C28 H282 . 111.0 no
H281 . C28 H282 . 109.5 no
C27 . C28 H283 . 108.9 no
H281 . C28 H283 . 109.5 no
H282 . C28 H283 . 109.5 no
C29 . O30 H30 . 96.6 no
O30 . C29 H291 . 110.4 no
O30 . C29 H292 . 110.2 no
H291 . C29 H292 . 109.5 no
O30 . C29 H293 . 107.9 no
H291 . C29 H293 . 109.5 no
H292 . C29 H293 . 109.5 no
C19 . O1 C18 . 118.6(3) yes
C30 . O2 H20 . 99.5 no
O2 . C30 H301 . 110.8 no
O2 . C30 H302 . 107.9 no
H301 . C30 H302 . 109.5 no
O2 . C30 H303 . 109.7 no
H301 . C30 H303 . 109.5 no
H302 . C30 H303 . 109.5 no

loop_
_geom_bond_atom_site_label_1
_geom_bond_atom_site_label_2
_geom_bond_site_symmetry_2
_geom_bond_distance
_geom_bond_publ_flag
Zn1 N2 5_564 2.031(3) yes
Zn1 Cl1 . 2.2185(12) yes
Zn1 Cl2 . 2.2294(12) yes
Zn1 N1 . 2.033(3) yes
N1 C1 . 1.329(5) yes
N1 C5 . 1.344(5) yes
N2 C13 . 1.340(5) yes
N2 C14 . 1.339(5) yes
N3 C6 . 1.334(5) yes
N3 C10 . 1.353(5) yes
C1 C2 . 1.378(5) yes
C1 H11 . 0.950 no
C2 C3 . 1.389(5) yes
C2 H21 . 0.950 no
C3 C4 . 1.388(5) yes
C3 C6 . 1.492(5) yes
C4 C5 . 1.372(6) yes
C4 H41 . 0.950 no
C5 H51 . 0.950 no
C6 C7 . 1.399(5) yes
C7 C8 . 1.392(5) yes
C7 H71 . 0.950 no
C8 C9 . 1.379(5) yes
C8 C16 . 1.482(5) yes
C9 C10 . 1.389(5) yes
C9 H91 . 0.950 no
C10 C11 . 1.480(5) yes
C11 C12 . 1.376(5) yes
C11 C15 . 1.402(5) yes
C12 C13 . 1.383(5) yes
C12 H121 . 0.950 no
C13 H131 . 0.950 no
C14 C15 . 1.379(6) yes
C14 H141 . 0.950 no
C15 H151 . 0.950 no
C16 C18 2_676 1.409(5) yes
C16 C17 . 1.387(5) yes
C17 C18 . 1.387(5) yes
C17 H171 . 0.950 no
C18 O1 . 1.365(5) yes
C19 C20 . 1.498(6) yes
C19 O1 . 1.435(5) yes
C19 H191 . 0.950 no
C19 H192 . 0.950 no
C20 C21 . 1.501(8) yes
C20 H201 . 0.950 no
C20 H202 . 0.950 no
C21 C22 . 1.520(7) yes
C21 H211 . 0.950 no
C21 H212 . 0.950 no
C22 C23 . 1.506(11) yes
C22 H221 . 0.950 no
C22 H222 . 0.950 no
C23 C24 . 1.585(12) yes
C23 H231 . 0.950 no
C23 H232 . 0.950 no
C24 C25 . 1.443(12) yes
C24 H241 . 0.950 no
C24 H242 . 0.950 no
C25 C26 . 1.668(11) yes
C25 H251 . 0.950 no
C25 H252 . 0.950 no
C26 C27 . 1.452(10) yes
C26 H261 . 0.950 no
C26 H262 . 0.950 no
C27 C28 . 1.601(10) yes
C27 H271 . 0.950 no
C27 H272 . 0.950 no
C28 H281 . 0.950 no
C28 H282 . 0.950 no
C28 H283 . 0.950 no
O30 C29 . 1.428(5) yes
O30 H30 . 0.900 no
C29 H291 . 0.950 no
C29 H292 . 0.950 no
C29 H293 . 0.950 no
O2 C30 . 1.425(5) yes
O2 H20 . 0.900 no
C30 H301 . 0.950 no
C30 H302 . 0.950 no
C30 H303 . 0.950 no
